data_2200377
loop_
_publ_author_name
'Johrendt, Dirk'
'Pocha, Regina'

_publ_section_title
;
 Europium thiosilicate at 100K
;
_journal_issue 7
_journal_name_full 'Acta Crystallographica Section E'
_journal_page_first i57
_journal_page_last i59
_journal_paper_doi 10.1107/S1600536801010376
_journal_volume 57
_journal_year 2001
_chemical_formula_iupac 'Eu2 Si S4'
_chemical_formula_structural 'Eu2 Si S4'
_chemical_formula_sum 'Eu2 S4 Si'
_chemical_formula_weight 460.25
_chemical_name_systematic
;
Europiumtetrathiosilicate(IV)
;
_space_group_IT_number 11
_symmetry_cell_setting monoclinic
_symmetry_space_group_name_Hall '-P 2yb'
_symmetry_space_group_name_H-M 'P 1 21/m 1'
_cell_angle_alpha 90.00
_cell_angle_beta 108.29(3)
_cell_angle_gamma 90.00
_cell_formula_units_Z 2
_cell_length_a 6.5240(10)
_cell_length_b 6.5910(10)
_cell_length_c 8.205(2)
_cell_measurement_reflns_used 3437
_cell_measurement_temperature 100(2)
_cell_measurement_theta_max 30
_cell_measurement_theta_min 3
_cell_volume 334.99(12)
_computing_cell_refinement 'IPDS Software'
_computing_data_collection 'IPDS Software (Stoe & Cie, 1998)'
_computing_data_reduction 'IPDS Software'
_computing_molecular_graphics 'DIAMOND (Brandenburg, 1998)'
_computing_publication_material SHELXL97
_computing_structure_refinement 'SHELXL97 (Sheldrick, 1997)'
_computing_structure_solution 'SHELXS97 (Sheldrick, 1990)'
_diffrn_ambient_temperature 100(2)
_diffrn_detector_area_resol_mean 50
_diffrn_measured_fraction_theta_full .967
_diffrn_measured_fraction_theta_max .967
_diffrn_measurement_device_type 'Stoe IPDS'
_diffrn_measurement_method \w
_diffrn_radiation_monochromator graphite
_diffrn_radiation_source 'fine-focus sealed tube'
_diffrn_radiation_type MoK\a
_diffrn_radiation_wavelength .71073
_diffrn_reflns_av_R_equivalents .1062
_diffrn_reflns_av_sigmaI/netI .0455
_diffrn_reflns_limit_h_max 9
_diffrn_reflns_limit_h_min -9
_diffrn_reflns_limit_k_max 9
_diffrn_reflns_limit_k_min -9
_diffrn_reflns_limit_l_max 11
_diffrn_reflns_limit_l_min -11
_diffrn_reflns_number 5587
_diffrn_reflns_theta_full 30.35
_diffrn_reflns_theta_max 30.35
_diffrn_reflns_theta_min 2.61
_diffrn_standards_decay_% 0
_exptl_absorpt_coefficient_mu 19.844
_exptl_absorpt_correction_T_max .1428
_exptl_absorpt_correction_T_min .0749
_exptl_absorpt_correction_type gaussian
_exptl_absorpt_process_details '(X-RED; Stoe & Cie, 1998)'
_exptl_crystal_colour 'dark yellow'
_exptl_crystal_density_diffrn 4.563
_exptl_crystal_density_method 'not measured'
_exptl_crystal_description irregular
_exptl_crystal_F_000 408
_exptl_crystal_size_max .09
_exptl_crystal_size_mid .08
_exptl_crystal_size_min .07
_refine_diff_density_max 1.824
_refine_diff_density_min -1.549
_refine_ls_extinction_coef .0051(7)
_refine_ls_extinction_method SHELXL97
_refine_ls_goodness_of_fit_ref 1.131
_refine_ls_matrix_type full
_refine_ls_number_parameters 41
_refine_ls_number_reflns 1062
_refine_ls_number_restraints 0
_refine_ls_restrained_S_all 1.131
_refine_ls_R_factor_all .0529
_refine_ls_R_factor_gt .0445
_refine_ls_shift/su_max <0.001
_refine_ls_shift/su_mean .000
_refine_ls_structure_factor_coef Fsqd
_refine_ls_weighting_details 'calc w = 1/[\s^2^(Fo^2^)+(0.0350P)^2^+1.9742P] where P = (Fo^2^+2Fc^2^)/3'
_refine_ls_weighting_scheme calc
_refine_ls_wR_factor_ref .0715
_reflns_number_gt 890
_reflns_number_total 1062
_reflns_threshold_expression I>2\s(I)
_cod_data_source_file br6024.cif
_cod_data_source_block I
_cod_original_cell_volume 334.99(11)
_cod_original_sg_symbol_H-M 'P 21/m'
_cod_database_code 2200377
_cod_database_fobs_code 2200377

loop_
_symmetry_equiv_pos_as_xyz
'x, y, z'
'-x, y+1/2, -z'
'-x, -y, -z'
'x, -y-1/2, z'

loop_
_atom_site_label
_atom_site_fract_x
_atom_site_fract_y
_atom_site_fract_z
_atom_site_U_iso_or_equiv
_atom_site_adp_type
_atom_site_calc_flag
_atom_site_refinement_flags
_atom_site_occupancy
_atom_site_disorder_assembly
_atom_site_disorder_group
_atom_site_type_symbol
Eu1 .71526(6) .2500 .04825(5) .00950(15) Uani d S 1 . . Eu
Eu2 .77759(7) .2500 .57195(5) .00969(15) Uani d S 1 . . Eu
Si1 .2807(4) .2500 .2040(3) .0084(4) Uani d S 1 . . Si
S1 .1140(3) .2500 -.0638(3) .0122(4) Uani d S 1 . . S
S2 .0833(3) .2500 .3663(3) .0111(4) Uani d S 1 . . S
S3 .4948(2) -.0010(2) .26449(18) .0099(3) Uani d . 1 . . S

loop_
_atom_site_aniso_label
_atom_site_aniso_U_11
_atom_site_aniso_U_22
_atom_site_aniso_U_33
_atom_site_aniso_U_12
_atom_site_aniso_U_13
_atom_site_aniso_U_23
Eu1 .0081(2) .0127(2) .0084(2) .000 .00357(15) .000
Eu2 .0087(2) .0124(2) .0089(2) .000 .00405(15) .000
Si1 .0076(9) .0084(9) .0101(10) .000 .0043(8) .000
S1 .0102(9) .0168(9) .0106(9) .000 .0048(7) .000
S2 .0093(9) .0166(9) .0083(9) .000 .0041(7) .000
S3 .0107(6) .0085(6) .0115(6) .0012(5) .0046(5) .0013(5)

loop_
_atom_type_symbol
_atom_type_description
_atom_type_scat_dispersion_real
_atom_type_scat_dispersion_imag
_atom_type_scat_source
Si Si .0817 .0704 'International Tables Vol C Tables 4.2.6.8 and 6.1.1.4'
S S .1246 .1234 'International Tables Vol C Tables 4.2.6.8 and 6.1.1.4'
Eu Eu -.1578 3.6682 'International Tables Vol C Tables 4.2.6.8 and 6.1.1.4'

loop_
_geom_angle_atom_site_label_1
_geom_angle_atom_site_label_2
_geom_angle_atom_site_label_3
_geom_angle_site_symmetry_1
_geom_angle_site_symmetry_3
_geom_angle
_geom_angle_publ_flag
S2 Eu1 S3 1_655 3_655 142.01(4) n
S2 Eu1 S3 1_655 2_655 142.01(4) n
S3 Eu1 S3 3_655 2_655 66.54(6) n
S2 Eu1 S1 1_655 1_655 74.24(6) n
S3 Eu1 S1 3_655 1_655 86.87(5) n
S3 Eu1 S1 2_655 1_655 86.87(5) n
S2 Eu1 S3 1_655 . 83.57(5) n
S3 Eu1 S3 3_655 . 91.62(4) n
S3 Eu1 S3 2_655 . 127.99(3) n
S1 Eu1 S3 1_655 . 140.84(4) n
S2 Eu1 S3 1_655 4_565 83.57(5) n
S3 Eu1 S3 3_655 4_565 127.99(3) n
S3 Eu1 S3 2_655 4_565 91.62(4) n
S1 Eu1 S3 1_655 4_565 140.84(4) n
S3 Eu1 S3 . 4_565 64.71(5) n
S2 Eu1 Si1 1_655 . 102.01(6) n
S3 Eu1 Si1 3_655 . 96.26(5) n
S3 Eu1 Si1 2_655 . 96.26(5) n
S1 Eu1 Si1 1_655 . 176.25(6) n
S3 Eu1 Si1 . . 37.28(3) n
S3 Eu1 Si1 4_565 . 37.28(3) n
S2 Eu1 S1 1_655 3_665 78.69(4) n
S3 Eu1 S1 3_655 3_665 127.46(5) n
S3 Eu1 S1 2_655 3_665 64.25(5) n
S1 Eu1 S1 1_655 3_665 73.35(4) n
S3 Eu1 S1 . 3_665 133.59(5) n
S3 Eu1 S1 4_565 3_665 70.88(4) n
Si1 Eu1 S1 . 3_665 106.13(4) n
S2 Eu1 S1 1_655 3_655 78.69(4) n
S3 Eu1 S1 3_655 3_655 64.25(5) n
S3 Eu1 S1 2_655 3_655 127.46(5) n
S1 Eu1 S1 1_655 3_655 73.35(4) n
S3 Eu1 S1 . 3_655 70.88(4) n
S3 Eu1 S1 4_565 3_655 133.59(5) n
Si1 Eu1 S1 . 3_655 106.13(4) n
S1 Eu1 S1 3_665 3_655 143.68(7) n
S2 Eu1 Si1 1_655 1_655 37.18(6) n
S3 Eu1 Si1 3_655 1_655 117.34(5) n
S3 Eu1 Si1 2_655 1_655 117.34(5) n
S1 Eu1 Si1 1_655 1_655 37.06(6) n
S3 Eu1 Si1 . 1_655 114.63(5) n
S3 Eu1 Si1 4_565 1_655 114.63(5) n
Si1 Eu1 Si1 . 1_655 139.19(8) n
S1 Eu1 Si1 3_665 1_655 72.38(3) n
S1 Eu1 Si1 3_655 1_655 72.38(3) n
S2 Eu1 Eu2 1_655 1_554 123.68(5) n
S3 Eu1 Eu2 3_655 1_554 47.98(3) n
S3 Eu1 Eu2 2_655 1_554 47.98(3) n
S1 Eu1 Eu2 1_655 1_554 49.44(5) n
S3 Eu1 Eu2 . 1_554 139.36(3) n
S3 Eu1 Eu2 4_565 1_554 139.36(3) n
Si1 Eu1 Eu2 . 1_554 134.31(5) n
S1 Eu1 Eu2 3_665 1_554 84.67(4) n
S1 Eu1 Eu2 3_655 1_554 84.67(4) n
Si1 Eu1 Eu2 1_655 1_554 86.50(5) n
S2 Eu1 Eu2 1_655 . 45.56(5) n
S3 Eu1 Eu2 3_655 . 138.69(3) n
S3 Eu1 Eu2 2_655 . 138.69(3) n
S1 Eu1 Eu2 1_655 . 119.80(5) n
S3 Eu1 Eu2 . . 47.45(3) n
S3 Eu1 Eu2 4_565 . 47.45(3) n
Si1 Eu1 Eu2 . . 56.45(5) n
S1 Eu1 Eu2 3_665 . 92.05(4) n
S1 Eu1 Eu2 3_655 . 92.05(4) n
Si1 Eu1 Eu2 1_655 . 82.74(5) n
Eu2 Eu1 Eu2 1_554 . 169.243(17) n
S2 Eu2 S3 1_655 3_656 147.07(3) n
S2 Eu2 S3 1_655 2_656 147.07(3) n
S3 Eu2 S3 3_656 2_656 65.72(6) n
S2 Eu2 S3 1_655 . 82.69(5) n
S3 Eu2 S3 3_656 . 77.80(4) n
S3 Eu2 S3 2_656 . 111.63(3) n
S2 Eu2 S3 1_655 4_565 82.69(5) n
S3 Eu2 S3 3_656 4_565 111.63(3) n
S3 Eu2 S3 2_656 4_565 77.80(4) n
S3 Eu2 S3 . 4_565 64.61(6) n
S2 Eu2 S1 1_655 1_656 98.52(6) n
S3 Eu2 S1 3_656 1_656 84.78(5) n
S3 Eu2 S1 2_656 1_656 84.78(5) n
S3 Eu2 S1 . 1_656 147.70(3) n
S3 Eu2 S1 4_565 1_656 147.70(3) n
S2 Eu2 S2 1_655 3_666 83.71(4) n
S3 Eu2 S2 3_656 3_666 128.59(5) n
S3 Eu2 S2 2_656 3_666 64.92(4) n
S3 Eu2 S2 . 3_666 134.39(4) n
S3 Eu2 S2 4_565 3_666 70.59(5) n
S1 Eu2 S2 1_656 3_666 77.43(4) n
S2 Eu2 S2 1_655 3_656 83.71(4) n
S3 Eu2 S2 3_656 3_656 64.92(4) n
S3 Eu2 S2 2_656 3_656 128.59(5) n
S3 Eu2 S2 . 3_656 70.59(5) n
S3 Eu2 S2 4_565 3_656 134.39(4) n
S1 Eu2 S2 1_656 3_656 77.43(4) n
S2 Eu2 S2 3_666 3_656 149.79(7) n
S2 Eu2 Eu1 1_655 1_556 146.16(5) n
S3 Eu2 Eu1 3_656 1_556 47.29(3) n
S3 Eu2 Eu1 2_656 1_556 47.29(3) n
S3 Eu2 Eu1 . 1_556 124.83(3) n
S3 Eu2 Eu1 4_565 1_556 124.83(3) n
S1 Eu2 Eu1 1_656 1_556 47.63(4) n
S2 Eu2 Eu1 3_666 1_556 87.67(4) n
S2 Eu2 Eu1 3_656 1_556 87.67(4) n
S2 Eu2 Eu1 1_655 . 44.60(4) n
S3 Eu2 Eu1 3_656 . 125.03(3) n
S3 Eu2 Eu1 2_656 . 125.03(3) n
S3 Eu2 Eu1 . . 47.36(3) n
S3 Eu2 Eu1 4_565 . 47.36(3) n
S1 Eu2 Eu1 1_656 . 143.12(4) n
S2 Eu2 Eu1 3_666 . 95.05(4) n
S2 Eu2 Eu1 3_656 . 95.05(4) n
Eu1 Eu2 Eu1 1_556 . 169.243(17) n
S3 Si1 S3 4_565 . 102.51(13) y
S3 Si1 S2 4_565 . 109.74(9) y
S3 Si1 S2 . . 109.74(9) y
S3 Si1 S1 4_565 . 109.14(9) y
S3 Si1 S1 . . 109.14(9) y
S2 Si1 S1 . . 115.75(14) y
S3 Si1 Eu1 4_565 . 61.97(7) n
S3 Si1 Eu1 . . 61.97(7) n
S2 Si1 Eu1 . . 163.99(12) n
S1 Si1 Eu1 . . 80.25(9) n
S3 Si1 Eu1 4_565 1_455 128.74(6) n
S3 Si1 Eu1 . 1_455 128.74(6) n
S2 Si1 Eu1 . 1_455 56.82(8) n
S1 Si1 Eu1 . 1_455 58.94(9) n
Eu1 Si1 Eu1 . 1_455 139.19(8) n
Si1 S1 Eu1 . 1_455 84.00(10) n
Si1 S1 Eu2 . 1_454 166.93(12) n
Eu1 S1 Eu2 1_455 1_454 82.92(6) n
Si1 S1 Eu1 . 3_665 84.71(5) n
Eu1 S1 Eu1 1_455 3_665 106.65(4) n
Eu2 S1 Eu1 1_454 3_665 99.05(4) n
Si1 S1 Eu1 . 3_655 84.71(5) n
Eu1 S1 Eu1 1_455 3_655 106.65(4) n
Eu2 S1 Eu1 1_454 3_655 99.05(4) n
Eu1 S1 Eu1 3_665 3_655 143.68(7) n
Si1 S2 Eu1 . 1_455 86.00(9) n
Si1 S2 Eu2 . 1_455 175.84(11) n
Eu1 S2 Eu2 1_455 1_455 89.84(6) n
Si1 S2 Eu2 . 3_666 84.71(4) n
Eu1 S2 Eu2 1_455 3_666 103.69(4) n
Eu2 S2 Eu2 1_455 3_666 96.29(4) n
Si1 S2 Eu2 . 3_656 84.71(4) n
Eu1 S2 Eu2 1_455 3_656 103.69(4) n
Eu2 S2 Eu2 1_455 3_656 96.29(4) n
Eu2 S2 Eu2 3_666 3_656 149.79(7) n
Si1 S3 Eu1 . 3_655 97.84(8) n
Si1 S3 Eu2 . 3_656 95.25(8) n
Eu1 S3 Eu2 3_655 3_656 84.73(4) n
Si1 S3 Eu1 . . 80.75(7) n
Eu1 S3 Eu1 3_655 . 88.38(4) n
Eu2 S3 Eu1 3_656 . 171.50(5) n
Si1 S3 Eu2 . . 87.37(7) n
Eu1 S3 Eu2 3_655 . 170.97(5) n
Eu2 S3 Eu2 3_656 . 102.20(4) n
Eu1 S3 Eu2 . . 85.18(4) n

loop_
_geom_bond_atom_site_label_1
_geom_bond_atom_site_label_2
_geom_bond_site_symmetry_2
_geom_bond_distance
_geom_bond_publ_flag
Eu1 S2 1_655 2.940(2) y
Eu1 S3 3_655 2.9914(16) y
Eu1 S3 2_655 2.9914(16) y
Eu1 S1 1_655 3.018(2) y
Eu1 S3 . 3.0912(16) y
Eu1 S3 4_565 3.0912(16) y
Eu1 Si1 . 3.456(2) n
Eu1 S1 3_665 3.4683(8) y
Eu1 S1 3_655 3.4683(8) y
Eu1 Si1 1_655 3.504(3) n
Eu1 Eu2 1_554 4.0541(11) n
Eu1 Eu2 . 4.1872(12) n
Eu2 S2 1_655 2.990(2) y
Eu2 S3 3_656 3.0247(15) y
Eu2 S3 2_656 3.0247(15) y
Eu2 S3 . 3.0958(17) y
Eu2 S3 4_565 3.0958(17) y
Eu2 S1 1_656 3.104(2) y
Eu2 S2 3_666 3.4134(7) y
Eu2 S2 3_656 3.4134(7) y
Eu2 Eu1 1_556 4.0541(11) n
Si1 S3 4_565 2.121(2) y
Si1 S3 . 2.121(2) y
Si1 S2 . 2.123(3) y
Si1 S1 . 2.124(3) y
Si1 Eu1 1_455 3.504(3) n
S1 Eu1 1_455 3.018(2) n
S1 Eu2 1_454 3.104(2) n
S1 Eu1 3_665 3.4683(8) n
S1 Eu1 3_655 3.4683(8) n
S2 Eu1 1_455 2.940(2) n
S2 Eu2 1_455 2.990(2) n
S2 Eu2 3_666 3.4134(7) n
S2 Eu2 3_656 3.4134(7) n
S3 Eu1 3_655 2.9914(16) n
S3 Eu2 3_656 3.0247(15) n
